data_2223662
loop_
_publ_author_name
'Guzei, Ilia A.'
'Spencer, Lara C.'
'Tshivashe, Mmboneni G.'
'Darkwa, James'

_publ_section_title (3,5-Dimethylpyrazol-1-yl)[5-(3,5-dimethylpyrazol-1-ylcarbonyl)-2-thienyl]methanone
_journal_coeditor_code BV2130
_journal_issue 11
_journal_name_full 'Acta Crystallographica Section E'
_journal_page_first o2743
_journal_paper_doi 10.1107/S1600536809040756
_journal_volume 65
_journal_year 2009
_chemical_formula_iupac 'C16 H16 N4 O2 S'
_chemical_formula_moiety 'C16 H16 N4 O2 S'
_chemical_formula_sum 'C16 H16 N4 O2 S'
_chemical_formula_weight 328.39
_chemical_name_systematic
;
(3,5-Dimethylpyrazol-1-yl)[5-(3,5-dimethylpyrazol-1-ylcarbonyl)-2-
thienyl]methanone
;
_space_group_IT_number 11
_symmetry_cell_setting monoclinic
_symmetry_space_group_name_Hall '-P 2yb'
_symmetry_space_group_name_H-M 'P 1 21/m 1'
_atom_sites_solution_hydrogens geom
_atom_sites_solution_primary direct
_atom_sites_solution_secondary difmap
_audit_creation_method SHELXL-97
_cell_angle_alpha 90.00
_cell_angle_beta 114.452(4)
_cell_angle_gamma 90.00
_cell_formula_units_Z 4
_cell_length_a 15.615(3)
_cell_length_b 6.7153(16)
_cell_length_c 16.803(4)
_cell_measurement_reflns_used 999
_cell_measurement_temperature 296(2)
_cell_measurement_theta_max 26.34
_cell_measurement_theta_min 1.33
_cell_volume 1603.9(6)
_computing_cell_refinement 'SAINT (Bruker, 2007)'
_computing_data_collection 'SMART (Bruker, 2007)'
_computing_data_reduction 'SAINT (Bruker, 2007)'
_computing_molecular_graphics
;
SHELXTL (Sheldrick, 2008), OLEX2 (Dolomanov et al., 2009) and
DIAMOND (Brandenburg, 1999)
;
_computing_publication_material
;
SHELXTL (Sheldrick, 2008), modiCIFer (Guzei, 2007) and publCIF
(Westrip, 2009)
;
_computing_structure_refinement 'SHELXTL (Sheldrick, 2008)'
_computing_structure_solution 'SHELXTL (Sheldrick, 2008)'
_diffrn_ambient_temperature 296(2)
_diffrn_measured_fraction_theta_full 0.957
_diffrn_measured_fraction_theta_max 0.926
_diffrn_measurement_device_type 'Bruker CCD 1000 area-detector'
_diffrn_measurement_method '0.30\% \w'
_diffrn_radiation_monochromator graphite
_diffrn_radiation_source 'fine-focus sealed tube'
_diffrn_radiation_type MoK\a
_diffrn_radiation_wavelength 0.71073
_diffrn_reflns_av_R_equivalents 0.0167
_diffrn_reflns_av_sigmaI/netI 0.0208
_diffrn_reflns_limit_h_max 7
_diffrn_reflns_limit_h_min -18
_diffrn_reflns_limit_k_max 8
_diffrn_reflns_limit_k_min -8
_diffrn_reflns_limit_l_max 20
_diffrn_reflns_limit_l_min -18
_diffrn_reflns_number 7557
_diffrn_reflns_theta_full 25.00
_diffrn_reflns_theta_max 26.34
_diffrn_reflns_theta_min 1.33
_diffrn_standards_number 0
_exptl_absorpt_coefficient_mu 0.217
_exptl_absorpt_correction_T_max 0.9579
_exptl_absorpt_correction_T_min 0.9378
_exptl_absorpt_correction_type multi-scan
_exptl_absorpt_process_details '(SADABS; Bruker, 2007)'
_exptl_crystal_colour colourless
_exptl_crystal_density_diffrn 1.360
_exptl_crystal_density_method 'not measured'
_exptl_crystal_description block
_exptl_crystal_F_000 688
_exptl_crystal_size_max 0.30
_exptl_crystal_size_mid 0.30
_exptl_crystal_size_min 0.20
_refine_diff_density_max 0.334
_refine_diff_density_min -0.222
_refine_ls_extinction_coef 0.0041(8)
_refine_ls_extinction_expression Fc^*^=kFc[1+0.001xFc^2^\l^3^/sin(2\q)]^-1/4^
_refine_ls_extinction_method 'SHELXTL (Version 6.10; Sheldrick, 2008)'
_refine_ls_goodness_of_fit_ref 1.033
_refine_ls_hydrogen_treatment constr
_refine_ls_matrix_type full
_refine_ls_number_parameters 286
_refine_ls_number_reflns 3297
_refine_ls_number_restraints 0
_refine_ls_restrained_S_all 1.033
_refine_ls_R_factor_all 0.0486
_refine_ls_R_factor_gt 0.0392
_refine_ls_shift/su_max 0.000
_refine_ls_shift/su_mean 0.000
_refine_ls_structure_factor_coef Fsqd
_refine_ls_weighting_details 'calc w=1/[\s^2^(Fo^2^)+(0.0765P)^2^+0.2093P] where P=(Fo^2^+2Fc^2^)/3'
_refine_ls_weighting_scheme calc
_refine_ls_wR_factor_gt 0.1053
_refine_ls_wR_factor_ref 0.1117
_reflns_number_gt 2744
_reflns_number_total 3297
_reflns_threshold_expression I>2\s(I)
_cod_data_source_file bv2130.cif
_cod_data_source_block I
_cod_original_sg_symbol_H-M 'P 21/m'
_cod_database_code 2223662
_cod_database_fobs_code 2223662

loop_
_symmetry_equiv_pos_as_xyz
'x, y, z'
'-x, y+1/2, -z'
'-x, -y, -z'
'x, -y-1/2, z'

loop_
_atom_site_type_symbol
_atom_site_label
_atom_site_fract_x
_atom_site_fract_y
_atom_site_fract_z
_atom_site_U_iso_or_equiv
_atom_site_adp_type
_atom_site_calc_flag
_atom_site_refinement_flags
_atom_site_occupancy
_atom_site_disorder_assembly
_atom_site_disorder_group
S S1 0.76388(4) 0.2500 -0.02885(3) 0.04546(18) Uani d S 1 . .
S S2 0.21011(4) 0.7500 0.46771(3) 0.04529(18) Uani d S 1 . .
O O1 1.02198(12) 0.2500 0.16162(10) 0.0602(5) Uani d S 1 . .
O O2 0.56735(13) 0.2500 -0.11813(11) 0.0656(5) Uani d S 1 . .
O O3 0.32829(12) 0.7500 0.37697(10) 0.0598(5) Uani d S 1 . .
O O4 0.12968(14) 0.7500 0.66244(11) 0.0687(5) Uani d S 1 . .
N N1 0.91549(13) 0.2500 -0.06725(12) 0.0463(5) Uani d S 1 . .
N N2 0.98581(13) 0.2500 0.01605(11) 0.0438(4) Uani d S 1 . .
N N3 0.51710(14) 0.2500 -0.01002(13) 0.0491(5) Uani d S 1 . .
N N4 0.53697(15) 0.2500 0.07758(13) 0.0538(5) Uani d S 1 . .
N N5 0.53108(14) 0.7500 0.57482(12) 0.0504(5) Uani d S 1 . .
N N6 0.47457(13) 0.7500 0.48641(12) 0.0454(5) Uani d S 1 . .
N N7 0.03038(14) 0.7500 0.51918(12) 0.0472(5) Uani d S 1 . .
N N8 0.02073(14) 0.7500 0.43423(13) 0.0499(5) Uani d S 1 . .
C C1 1.16450(17) 0.2500 0.09562(16) 0.0545(6) Uani d S 1 . .
H H1A 1.1746 0.3792 0.1224 0.082 Uiso calc PR 0.50 . .
H H1B 1.2154 0.2187 0.0798 0.082 Uiso calc PR 0.50 . .
H H1C 1.1616 0.1521 0.1361 0.082 Uiso calc PR 0.50 . .
C C2 1.07409(16) 0.2500 0.01566(15) 0.0440(5) Uani d S 1 . .
C C3 1.05827(17) 0.2500 -0.06987(15) 0.0493(6) Uani d S 1 . .
H H3 1.1037 0.2500 -0.0922 0.059 Uiso calc SR 1 . .
C C4 0.95929(17) 0.2500 -0.11908(15) 0.0461(5) Uani d S 1 . .
C C5 0.9038(2) 0.2500 -0.21587(16) 0.0638(7) Uani d S 1 . .
H H5A 0.9079 0.1213 -0.2389 0.096 Uiso calc PR 0.50 . .
H H5B 0.9286 0.3490 -0.2418 0.096 Uiso calc PR 0.50 . .
H H5C 0.8391 0.2797 -0.2291 0.096 Uiso calc PR 0.50 . .
C C6 0.96182(16) 0.2500 0.08757(14) 0.0433(5) Uani d S 1 . .
C C7 0.86051(16) 0.2500 0.06999(14) 0.0426(5) Uani d S 1 . .
C C8 0.83320(18) 0.2500 0.13777(14) 0.0504(6) Uani d S 1 . .
H H8 0.8757 0.2500 0.1962 0.060 Uiso calc SR 1 . .
C C9 0.73637(18) 0.2500 0.11117(15) 0.0530(6) Uani d S 1 . .
H H9 0.7073 0.2500 0.1496 0.064 Uiso calc SR 1 . .
C C10 0.68842(17) 0.2500 0.02215(14) 0.0446(5) Uani d S 1 . .
C C11 0.58809(18) 0.2500 -0.04065(15) 0.0498(6) Uani d S 1 . .
C C12 0.3760(2) 0.2500 -0.15831(18) 0.0785(9) Uani d S 1 . .
H H12A 0.4051 0.3497 -0.1799 0.118 Uiso calc PR 0.50 . .
H H12B 0.3102 0.2787 -0.1783 0.118 Uiso calc PR 0.50 . .
H H12C 0.3839 0.1216 -0.1795 0.118 Uiso calc PR 0.50 . .
C C13 0.42081(18) 0.2500 -0.06136(16) 0.0544(6) Uani d S 1 . .
C C14 0.38063(19) 0.2500 -0.00366(18) 0.0594(7) Uani d S 1 . .
H H14 0.3165 0.2500 -0.0172 0.071 Uiso calc SR 1 . .
C C15 0.45420(19) 0.2500 0.08064(17) 0.0553(6) Uani d S 1 . .
C C16 0.4463(2) 0.2500 0.16601(19) 0.0737(9) Uani d S 1 . .
H H16A 0.3920 0.1744 0.1608 0.111 Uiso calc PR 0.50 . .
H H16B 0.4401 0.3844 0.1823 0.111 Uiso calc PR 0.50 . .
H H16C 0.5017 0.1912 0.2100 0.111 Uiso calc PR 0.50 . .
C C17 0.4882(2) 0.7500 0.34029(17) 0.0690(8) Uani d S 1 . .
H H17A 0.4527 0.8697 0.3183 0.103 Uiso calc PR 0.50 . .
H H17B 0.4479 0.6365 0.3181 0.103 Uiso calc PR 0.50 . .
H H17C 0.5387 0.7438 0.3218 0.103 Uiso calc PR 0.50 . .
C C18 0.52755(18) 0.7500 0.43745(16) 0.0498(6) Uani d S 1 . .
C C19 0.61859(18) 0.7500 0.49724(17) 0.0552(6) Uani d S 1 . .
H H19 0.6717 0.7500 0.4853 0.066 Uiso calc SR 1 . .
C C20 0.61758(17) 0.7500 0.58059(17) 0.0511(6) Uani d S 1 . .
C C21 0.69948(19) 0.7500 0.66823(18) 0.0696(8) Uani d S 1 . .
H H21A 0.6806 0.8065 0.7109 0.104 Uiso calc PR 0.50 . .
H H21B 0.7497 0.8277 0.6653 0.104 Uiso calc PR 0.50 . .
H H21C 0.7206 0.6158 0.6845 0.104 Uiso calc PR 0.50 . .
C C22 0.37624(16) 0.7500 0.45456(14) 0.0448(5) Uani d S 1 . .
C C23 0.33142(16) 0.7500 0.51683(14) 0.0447(5) Uani d S 1 . .
C C24 0.36440(18) 0.7500 0.60527(16) 0.0651(8) Uani d S 1 . .
H H24 0.4280 0.7500 0.6427 0.078 Uiso calc SR 1 . .
C C25 0.29274(19) 0.7500 0.63368(16) 0.0659(8) Uani d S 1 . .
H H25 0.3038 0.7500 0.6925 0.079 Uiso calc SR 1 . .
C C26 0.20405(17) 0.7500 0.56718(14) 0.0469(5) Uani d S 1 . .
C C27 0.12019(18) 0.7500 0.58736(15) 0.0488(6) Uani d S 1 . .
C C28 -0.0696(2) 0.7500 0.60687(19) 0.0652(7) Uani d S 1 . .
H H28A -0.0307 0.8509 0.6454 0.098 Uiso calc PR 0.50 . .
H H28B -0.0525 0.6222 0.6346 0.098 Uiso calc PR 0.50 . .
H H28C -0.1344 0.7769 0.5939 0.098 Uiso calc PR 0.50 . .
C C29 -0.05587(18) 0.7500 0.52427(17) 0.0515(6) Uani d S 1 . .
C C30 -0.12032(19) 0.7500 0.44038(18) 0.0578(6) Uani d S 1 . .
H H30 -0.1853 0.7500 0.4215 0.069 Uiso calc SR 1 . .
C C31 -0.07062(18) 0.7500 0.38631(17) 0.0536(6) Uani d S 1 . .
C C32 -0.1090(2) 0.7500 0.28947(18) 0.0739(8) Uani d S 1 . .
H H32A -0.0600 0.7157 0.2714 0.111 Uiso calc PR 0.50 . .
H H32B -0.1329 0.8800 0.2678 0.111 Uiso calc PR 0.50 . .
H H32C -0.1590 0.6543 0.2665 0.111 Uiso calc PR 0.50 . .

loop_
_atom_site_aniso_label
_atom_site_aniso_U_11
_atom_site_aniso_U_22
_atom_site_aniso_U_33
_atom_site_aniso_U_12
_atom_site_aniso_U_13
_atom_site_aniso_U_23
S1 0.0355(3) 0.0652(4) 0.0380(3) 0.000 0.0176(2) 0.000
S2 0.0319(3) 0.0649(4) 0.0372(3) 0.000 0.0124(2) 0.000
O1 0.0441(10) 0.0916(13) 0.0403(9) 0.000 0.0128(7) 0.000
O2 0.0464(11) 0.1080(15) 0.0426(9) 0.000 0.0186(8) 0.000
O3 0.0430(10) 0.0934(13) 0.0402(9) 0.000 0.0144(7) 0.000
O4 0.0543(12) 0.1112(15) 0.0454(9) 0.000 0.0256(8) 0.000
N1 0.0349(11) 0.0628(12) 0.0396(10) 0.000 0.0138(8) 0.000
N2 0.0351(10) 0.0561(11) 0.0392(10) 0.000 0.0143(8) 0.000
N3 0.0364(11) 0.0665(13) 0.0462(10) 0.000 0.0188(8) 0.000
N4 0.0417(12) 0.0752(14) 0.0492(11) 0.000 0.0233(9) 0.000
N5 0.0370(11) 0.0640(12) 0.0449(10) 0.000 0.0117(8) 0.000
N6 0.0381(11) 0.0546(11) 0.0438(10) 0.000 0.0173(8) 0.000
N7 0.0391(11) 0.0586(12) 0.0472(11) 0.000 0.0211(9) 0.000
N8 0.0360(11) 0.0690(13) 0.0442(10) 0.000 0.0162(8) 0.000
C1 0.0325(13) 0.0699(16) 0.0567(14) 0.000 0.0140(10) 0.000
C2 0.0325(12) 0.0491(12) 0.0507(13) 0.000 0.0174(9) 0.000
C3 0.0399(13) 0.0622(14) 0.0517(13) 0.000 0.0249(11) 0.000
C4 0.0417(13) 0.0548(13) 0.0447(12) 0.000 0.0209(10) 0.000
C5 0.0570(17) 0.092(2) 0.0424(13) 0.000 0.0205(12) 0.000
C6 0.0388(13) 0.0516(12) 0.0401(11) 0.000 0.0171(9) 0.000
C7 0.0392(12) 0.0495(12) 0.0391(11) 0.000 0.0163(9) 0.000
C8 0.0455(14) 0.0685(15) 0.0383(11) 0.000 0.0186(10) 0.000
C9 0.0472(15) 0.0761(16) 0.0427(12) 0.000 0.0255(10) 0.000
C10 0.0400(13) 0.0537(13) 0.0447(12) 0.000 0.0223(10) 0.000
C11 0.0413(14) 0.0624(14) 0.0480(13) 0.000 0.0210(10) 0.000
C12 0.0435(16) 0.126(3) 0.0563(16) 0.000 0.0109(12) 0.000
C13 0.0384(14) 0.0671(16) 0.0564(14) 0.000 0.0184(11) 0.000
C14 0.0359(14) 0.0757(17) 0.0704(17) 0.000 0.0256(12) 0.000
C15 0.0474(16) 0.0678(16) 0.0581(15) 0.000 0.0294(12) 0.000
C16 0.0614(19) 0.110(2) 0.0636(17) 0.000 0.0393(15) 0.000
C17 0.0647(19) 0.097(2) 0.0557(15) 0.000 0.0353(14) 0.000
C18 0.0462(14) 0.0540(13) 0.0554(14) 0.000 0.0273(11) 0.000
C19 0.0392(14) 0.0632(15) 0.0684(16) 0.000 0.0275(12) 0.000
C20 0.0337(13) 0.0561(14) 0.0593(15) 0.000 0.0151(11) 0.000
C21 0.0384(15) 0.091(2) 0.0659(17) 0.000 0.0081(12) 0.000
C22 0.0381(13) 0.0532(13) 0.0427(12) 0.000 0.0161(10) 0.000
C23 0.0316(12) 0.0543(13) 0.0433(12) 0.000 0.0107(9) 0.000
C24 0.0347(13) 0.115(2) 0.0405(12) 0.000 0.0104(10) 0.000
C25 0.0417(15) 0.117(2) 0.0370(12) 0.000 0.0139(10) 0.000
C26 0.0399(13) 0.0590(14) 0.0416(12) 0.000 0.0166(10) 0.000
C27 0.0425(14) 0.0605(14) 0.0445(12) 0.000 0.0189(10) 0.000
C28 0.0601(18) 0.0769(18) 0.0756(18) 0.000 0.0452(15) 0.000
C29 0.0419(14) 0.0557(14) 0.0645(15) 0.000 0.0298(12) 0.000
C30 0.0362(14) 0.0664(16) 0.0729(17) 0.000 0.0247(12) 0.000
C31 0.0385(14) 0.0618(14) 0.0573(14) 0.000 0.0166(11) 0.000
C32 0.0474(16) 0.109(2) 0.0545(15) 0.000 0.0099(12) 0.000

loop_
_atom_type_symbol
_atom_type_description
_atom_type_scat_dispersion_real
_atom_type_scat_dispersion_imag
_atom_type_scat_source
C C 0.0033 0.0016 'International Tables Vol C Tables 4.2.6.8 and 6.1.1.4'
H H 0.0000 0.0000 'International Tables Vol C Tables 4.2.6.8 and 6.1.1.4'
N N 0.0061 0.0033 'International Tables Vol C Tables 4.2.6.8 and 6.1.1.4'
O O 0.0106 0.0060 'International Tables Vol C Tables 4.2.6.8 and 6.1.1.4'
S S 0.1246 0.1234 'International Tables Vol C Tables 4.2.6.8 and 6.1.1.4'

loop_
_geom_angle_atom_site_label_1
_geom_angle_atom_site_label_2
_geom_angle_atom_site_label_3
_geom_angle_site_symmetry_1
_geom_angle_site_symmetry_3
_geom_angle
_geom_angle_publ_flag
C10 S1 C7 . . 91.54(11) ?
C26 S2 C23 . . 91.51(11) ?
C4 N1 N2 . . 105.05(18) ?
N1 N2 C2 . . 111.90(17) ?
N1 N2 C6 . . 119.30(18) ?
C2 N2 C6 . . 128.8(2) ?
N4 N3 C13 . . 111.83(18) ?
N4 N3 C11 . . 122.10(19) ?
C13 N3 C11 . . 126.1(2) ?
C15 N4 N3 . . 104.6(2) ?
C20 N5 N6 . . 105.0(2) ?
N5 N6 C18 . . 111.48(19) ?
N5 N6 C22 . . 121.53(19) ?
C18 N6 C22 . . 126.98(19) ?
N8 N7 C29 . . 111.94(19) ?
N8 N7 C27 . . 119.62(19) ?
C29 N7 C27 . . 128.4(2) ?
C31 N8 N7 . . 105.1(2) ?
C2 C1 H1A . . 109.5 ?
C2 C1 H1B . . 109.5 ?
H1A C1 H1B . . 109.5 ?
C2 C1 H1C . . 109.5 ?
H1A C1 H1C . . 109.5 ?
H1B C1 H1C . . 109.5 ?
C3 C2 N2 . . 105.1(2) ?
C3 C2 C1 . . 130.1(2) ?
N2 C2 C1 . . 124.7(2) ?
C2 C3 C4 . . 107.1(2) ?
C2 C3 H3 . . 126.4 ?
C4 C3 H3 . . 126.4 ?
N1 C4 C3 . . 110.8(2) ?
N1 C4 C5 . . 119.7(2) ?
C3 C4 C5 . . 129.5(2) ?
C4 C5 H5A . . 109.5 ?
C4 C5 H5B . . 109.5 ?
H5A C5 H5B . . 109.5 ?
C4 C5 H5C . . 109.5 ?
H5A C5 H5C . . 109.5 ?
H5B C5 H5C . . 109.5 ?
O1 C6 N2 . . 120.9(2) ?
O1 C6 C7 . . 121.0(2) ?
N2 C6 C7 . . 118.12(19) ?
C8 C7 C6 . . 120.5(2) ?
C8 C7 S1 . . 110.59(18) ?
C6 C7 S1 . . 128.96(17) ?
C7 C8 C9 . . 113.8(2) ?
C7 C8 H8 . . 123.1 ?
C9 C8 H8 . . 123.1 ?
C10 C9 C8 . . 112.5(2) ?
C10 C9 H9 . . 123.8 ?
C8 C9 H9 . . 123.8 ?
C9 C10 C11 . . 135.8(2) ?
C9 C10 S1 . . 111.54(19) ?
C11 C10 S1 . . 112.66(16) ?
O2 C11 N3 . . 119.8(2) ?
O2 C11 C10 . . 120.1(2) ?
N3 C11 C10 . . 120.1(2) ?
C13 C12 H12A . . 109.5 ?
C13 C12 H12B . . 109.5 ?
H12A C12 H12B . . 109.5 ?
C13 C12 H12C . . 109.5 ?
H12A C12 H12C . . 109.5 ?
H12B C12 H12C . . 109.5 ?
C14 C13 N3 . . 105.0(2) ?
C14 C13 C12 . . 129.7(3) ?
N3 C13 C12 . . 125.4(2) ?
C13 C14 C15 . . 107.1(2) ?
C13 C14 H14 . . 126.5 ?
C15 C14 H14 . . 126.5 ?
N4 C15 C14 . . 111.5(2) ?
N4 C15 C16 . . 120.8(3) ?
C14 C15 C16 . . 127.7(3) ?
C15 C16 H16A . . 109.5 ?
C15 C16 H16B . . 109.5 ?
H16A C16 H16B . . 109.5 ?
C15 C16 H16C . . 109.5 ?
H16A C16 H16C . . 109.5 ?
H16B C16 H16C . . 109.5 ?
C18 C17 H17A . . 109.5 ?
C18 C17 H17B . . 109.5 ?
H17A C17 H17B . . 109.5 ?
C18 C17 H17C . . 109.5 ?
H17A C17 H17C . . 109.5 ?
H17B C17 H17C . . 109.5 ?
C19 C18 N6 . . 105.0(2) ?
C19 C18 C17 . . 129.9(2) ?
N6 C18 C17 . . 125.1(2) ?
C18 C19 C20 . . 107.3(2) ?
C18 C19 H19 . . 126.4 ?
C20 C19 H19 . . 126.4 ?
N5 C20 C19 . . 111.2(2) ?
N5 C20 C21 . . 120.4(2) ?
C19 C20 C21 . . 128.4(2) ?
C20 C21 H21A . . 109.5 ?
C20 C21 H21B . . 109.5 ?
H21A C21 H21B . . 109.5 ?
C20 C21 H21C . . 109.5 ?
H21A C21 H21C . . 109.5 ?
H21B C21 H21C . . 109.5 ?
O3 C22 N6 . . 120.3(2) ?
O3 C22 C23 . . 120.1(2) ?
N6 C22 C23 . . 119.61(19) ?
C24 C23 C22 . . 134.3(2) ?
C24 C23 S2 . . 111.59(18) ?
C22 C23 S2 . . 114.13(16) ?
C23 C24 C25 . . 112.5(2) ?
C23 C24 H24 . . 123.8 ?
C25 C24 H24 . . 123.8 ?
C26 C25 C24 . . 113.9(2) ?
C26 C25 H25 . . 123.0 ?
C24 C25 H25 . . 123.0 ?
C25 C26 C27 . . 120.2(2) ?
C25 C26 S2 . . 110.47(18) ?
C27 C26 S2 . . 129.35(18) ?
O4 C27 N7 . . 120.3(2) ?
O4 C27 C26 . . 120.1(2) ?
N7 C27 C26 . . 119.7(2) ?
C29 C28 H28A . . 109.5 ?
C29 C28 H28B . . 109.5 ?
H28A C28 H28B . . 109.5 ?
C29 C28 H28C . . 109.5 ?
H28A C28 H28C . . 109.5 ?
H28B C28 H28C . . 109.5 ?
C30 C29 N7 . . 105.0(2) ?
C30 C29 C28 . . 129.8(3) ?
N7 C29 C28 . . 125.2(2) ?
C29 C30 C31 . . 107.4(2) ?
C29 C30 H30 . . 126.3 ?
C31 C30 H30 . . 126.3 ?
N8 C31 C30 . . 110.5(2) ?
N8 C31 C32 . . 121.0(2) ?
C30 C31 C32 . . 128.5(2) ?
C31 C32 H32A . . 109.5 ?
C31 C32 H32B . . 109.5 ?
H32A C32 H32B . . 109.5 ?
C31 C32 H32C . . 109.5 ?
H32A C32 H32C . . 109.5 ?
H32B C32 H32C . . 109.5 ?

loop_
_geom_bond_atom_site_label_1
_geom_bond_atom_site_label_2
_geom_bond_site_symmetry_2
_geom_bond_distance
_geom_bond_publ_flag
S1 C10 . 1.720(2) ?
S1 C7 . 1.721(2) ?
S2 C26 . 1.713(2) ?
S2 C23 . 1.725(2) ?
O1 C6 . 1.209(3) ?
O2 C11 . 1.204(3) ?
O3 C22 . 1.205(3) ?
O4 C27 . 1.208(3) ?
N1 C4 . 1.311(3) ?
N1 N2 . 1.376(2) ?
N2 C2 . 1.381(3) ?
N2 C6 . 1.399(3) ?
N3 N4 . 1.373(3) ?
N3 C13 . 1.390(3) ?
N3 C11 . 1.402(3) ?
N4 C15 . 1.315(3) ?
N5 C20 . 1.314(3) ?
N5 N6 . 1.379(3) ?
N6 C18 . 1.387(3) ?
N6 C22 . 1.401(3) ?
N7 N8 . 1.372(3) ?
N7 C29 . 1.384(3) ?
N7 C27 . 1.396(3) ?
N8 C31 . 1.316(3) ?
C1 C2 . 1.493(3) ?
C1 H1A . 0.9600 ?
C1 H1B . 0.9600 ?
C1 H1C . 0.9600 ?
C2 C3 . 1.354(3) ?
C3 C4 . 1.419(3) ?
C3 H3 . 0.9300 ?
C4 C5 . 1.493(3) ?
C5 H5A . 0.9600 ?
C5 H5B . 0.9600 ?
C5 H5C . 0.9600 ?
C6 C7 . 1.484(3) ?
C7 C8 . 1.372(3) ?
C8 C9 . 1.388(4) ?
C8 H8 . 0.9300 ?
C9 C10 . 1.368(3) ?
C9 H9 . 0.9300 ?
C10 C11 . 1.483(3) ?
C12 C13 . 1.483(4) ?
C12 H12A . 0.9600 ?
C12 H12B . 0.9600 ?
C12 H12C . 0.9600 ?
C13 C14 . 1.355(4) ?
C14 C15 . 1.407(4) ?
C14 H14 . 0.9300 ?
C15 C16 . 1.490(3) ?
C16 H16A . 0.9600 ?
C16 H16B . 0.9600 ?
C16 H16C . 0.9600 ?
C17 C18 . 1.487(3) ?
C17 H17A . 0.9600 ?
C17 H17B . 0.9600 ?
C17 H17C . 0.9600 ?
C18 C19 . 1.359(4) ?
C19 C20 . 1.407(4) ?
C19 H19 . 0.9300 ?
C20 C21 . 1.498(3) ?
C21 H21A . 0.9600 ?
C21 H21B . 0.9600 ?
C21 H21C . 0.9600 ?
C22 C23 . 1.480(3) ?
C23 C24 . 1.356(3) ?
C24 C25 . 1.387(4) ?
C24 H24 . 0.9300 ?
C25 C26 . 1.373(3) ?
C25 H25 . 0.9300 ?
C26 C27 . 1.482(3) ?
C28 C29 . 1.489(3) ?
C28 H28A . 0.9600 ?
C28 H28B . 0.9600 ?
C28 H28C . 0.9600 ?
C29 C30 . 1.351(4) ?
C30 C31 . 1.418(4) ?
C30 H30 . 0.9300 ?
C31 C32 . 1.483(4) ?
C32 H32A . 0.9600 ?
C32 H32B . 0.9600 ?
C32 H32C . 0.9600 ?

loop_
_geom_torsion_atom_site_label_1
_geom_torsion_atom_site_label_2
_geom_torsion_atom_site_label_3
_geom_torsion_atom_site_label_4
_geom_torsion_site_symmetry_1
_geom_torsion_site_symmetry_2
_geom_torsion_site_symmetry_3
_geom_torsion_site_symmetry_4
_geom_torsion
_geom_torsion_publ_flag
C4 N1 N2 C2 . . . . 0.0 ?
C4 N1 N2 C6 . . . . 180.0 ?
C13 N3 N4 C15 . . . . 0.0 ?
C11 N3 N4 C15 . . . . 180.0 ?
C20 N5 N6 C18 . . . . 0.0 ?
C20 N5 N6 C22 . . . . 180.0 ?
C29 N7 N8 C31 . . . . 0.0 ?
C27 N7 N8 C31 . . . . 180.0 ?
N1 N2 C2 C3 . . . . 0.0 ?
C6 N2 C2 C3 . . . . 180.0 ?
N1 N2 C2 C1 . . . . 180.0 ?
C6 N2 C2 C1 . . . . 0.0 ?
N2 C2 C3 C4 . . . . 0.0 ?
C1 C2 C3 C4 . . . . 180.0 ?
N2 N1 C4 C3 . . . . 0.0 ?
N2 N1 C4 C5 . . . . 180.0 ?
C2 C3 C4 N1 . . . . 0.0 ?
C2 C3 C4 C5 . . . . 180.0 ?
N1 N2 C6 O1 . . . . 180.0 ?
C2 N2 C6 O1 . . . . 0.0 ?
N1 N2 C6 C7 . . . . 0.0 ?
C2 N2 C6 C7 . . . . 180.0 ?
O1 C6 C7 C8 . . . . 0.0 ?
N2 C6 C7 C8 . . . . 180.0 ?
O1 C6 C7 S1 . . . . 180.0 ?
N2 C6 C7 S1 . . . . 0.0 ?
C10 S1 C7 C8 . . . . 0.0 ?
C10 S1 C7 C6 . . . . 180.0 ?
C6 C7 C8 C9 . . . . 180.0 ?
S1 C7 C8 C9 . . . . 0.0 ?
C7 C8 C9 C10 . . . . 0.0 ?
C8 C9 C10 C11 . . . . 180.0 ?
C8 C9 C10 S1 . . . . 0.0 ?
C7 S1 C10 C9 . . . . 0.0 ?
C7 S1 C10 C11 . . . . 180.0 ?
N4 N3 C11 O2 . . . . 180.0 ?
C13 N3 C11 O2 . . . . 0.0 ?
N4 N3 C11 C10 . . . . 0.0 ?
C13 N3 C11 C10 . . . . 180.0 ?
C9 C10 C11 O2 . . . . 180.0 ?
S1 C10 C11 O2 . . . . 0.0 ?
C9 C10 C11 N3 . . . . 0.0 ?
S1 C10 C11 N3 . . . . 180.0 ?
N4 N3 C13 C14 . . . . 0.0 ?
C11 N3 C13 C14 . . . . 180.0 ?
N4 N3 C13 C12 . . . . 180.0 ?
C11 N3 C13 C12 . . . . 0.0 ?
N3 C13 C14 C15 . . . . 0.0 ?
C12 C13 C14 C15 . . . . 180.0 ?
N3 N4 C15 C14 . . . . 0.0 ?
N3 N4 C15 C16 . . . . 180.0 ?
C13 C14 C15 N4 . . . . 0.0 ?
C13 C14 C15 C16 . . . . 180.0 ?
N5 N6 C18 C19 . . . . 0.0000(10) ?
C22 N6 C18 C19 . . . . 180.0 ?
N5 N6 C18 C17 . . . . 180.0 ?
C22 N6 C18 C17 . . . . 0.0000(10) ?
N6 C18 C19 C20 . . . . 0.0 ?
C17 C18 C19 C20 . . . . 180.0 ?
N6 N5 C20 C19 . . . . 0.0 ?
N6 N5 C20 C21 . . . . 180.0 ?
C18 C19 C20 N5 . . . . 0.0 ?
C18 C19 C20 C21 . . . . 180.0 ?
N5 N6 C22 O3 . . . . 180.0 ?
C18 N6 C22 O3 . . . . 0.0000(10) ?
N5 N6 C22 C23 . . . . 0.0000(10) ?
C18 N6 C22 C23 . . . . 180.0 ?
O3 C22 C23 C24 . . . . 180.0 ?
N6 C22 C23 C24 . . . . 0.0000(10) ?
O3 C22 C23 S2 . . . . 0.0000(10) ?
N6 C22 C23 S2 . . . . 180.0 ?
C26 S2 C23 C24 . . . . 0.0 ?
C26 S2 C23 C22 . . . . 180.0 ?
C22 C23 C24 C25 . . . . 180.0 ?
S2 C23 C24 C25 . . . . 0.0 ?
C23 C24 C25 C26 . . . . 0.0 ?
C24 C25 C26 C27 . . . . 180.0 ?
C24 C25 C26 S2 . . . . 0.0 ?
C23 S2 C26 C25 . . . . 0.0 ?
C23 S2 C26 C27 . . . . 180.0 ?
N8 N7 C27 O4 . . . . 180.0 ?
C29 N7 C27 O4 . . . . 0.0 ?
N8 N7 C27 C26 . . . . 0.0 ?
C29 N7 C27 C26 . . . . 180.0 ?
C25 C26 C27 O4 . . . . 0.0000(10) ?
S2 C26 C27 O4 . . . . 180.0 ?
C25 C26 C27 N7 . . . . 180.0 ?
S2 C26 C27 N7 . . . . 0.0 ?
N8 N7 C29 C30 . . . . 0.0 ?
C27 N7 C29 C30 . . . . 180.0 ?
N8 N7 C29 C28 . . . . 180.0 ?
C27 N7 C29 C28 . . . . 0.0000(10) ?
N7 C29 C30 C31 . . . . 0.0 ?
C28 C29 C30 C31 . . . . 180.0 ?
N7 N8 C31 C30 . . . . 0.0 ?
N7 N8 C31 C32 . . . . 180.0 ?
C29 C30 C31 N8 . . . . 0.0000(10) ?
C29 C30 C31 C32 . . . . 180.0 ?
